data_7231000
loop_
_publ_author_name
'Barbas, Rafael'
'Prohens, Rafel'
'Font-Bardia, Merc\`e'
'Bauz\'a, Antonio'
'Frontera, Antonio'

_publ_section_title
;
 Hydrogen bonding versus \p-interactions: their key competition in
 sildenafil solvates
;
_journal_issue 32
_journal_name_full CrystEngComm
_journal_page_first 4526
_journal_paper_doi 10.1039/C8CE00567B
_journal_volume 20
_journal_year 2018
_chemical_formula_moiety 'C22 H30 N6 O4 S, C H Cl3'
_chemical_formula_sum 'C23 H31 Cl3 N6 O4 S'
_chemical_formula_weight 593.95
_chemical_name_systematic 'Sildenafil chloroform solvate'
_space_group_crystal_system orthorhombic
_space_group_IT_number 61
_space_group_name_Hall '-P 2ac 2ab'
_space_group_name_H-M_alt 'P b c a'
_symmetry_space_group_name_Hall '-P 2ac 2ab'
_symmetry_space_group_name_H-M 'P b c a'
_atom_sites_solution_hydrogens geom
_audit_creation_method SHELXL-2012
_audit_update_record
;
2018-03-26 deposited with the CCDC.
2018-06-22 downloaded from the CCDC.
;
_cell_angle_alpha 90
_cell_angle_beta 90
_cell_angle_gamma 90
_cell_formula_units_Z 8
_cell_length_a 16.3399(7)
_cell_length_b 8.5767(3)
_cell_length_c 40.1148(16)
_cell_measurement_reflns_used 9909
_cell_measurement_temperature 301(2)
_cell_measurement_theta_max 23.81
_cell_measurement_theta_min 2.49
_cell_volume 5621.8(4)
_computing_cell_refinement 'Bruker SAINT'
_computing_data_collection 'Bruker APEX2'
_computing_data_reduction 'Bruker SAINT'
_computing_molecular_graphics 'Bruker SHELXTL'
_computing_publication_material 'Bruker SHELXTL'
_computing_structure_refinement 'SHELXL-2014 (Sheldrick 2014)'
_computing_structure_solution 'XT-2014 (Sheldrick 2014)'
_diffrn_ambient_temperature 301(2)
_diffrn_measured_fraction_theta_full 0.998
_diffrn_measured_fraction_theta_max 0.994
_diffrn_measurement_device_type 'D8 Venture'
_diffrn_measurement_method '\f and \w scans'
_diffrn_radiation_type MoK\a
_diffrn_radiation_wavelength 0.71073
_diffrn_reflns_av_R_equivalents 0.0421
_diffrn_reflns_av_unetI/netI 0.0352
_diffrn_reflns_Laue_measured_fraction_full 0.998
_diffrn_reflns_Laue_measured_fraction_max 0.994
_diffrn_reflns_limit_h_max 17
_diffrn_reflns_limit_h_min -20
_diffrn_reflns_limit_k_max 10
_diffrn_reflns_limit_k_min -10
_diffrn_reflns_limit_l_max 50
_diffrn_reflns_limit_l_min -46
_diffrn_reflns_number 35024
_diffrn_reflns_point_group_measured_fraction_full 0.998
_diffrn_reflns_point_group_measured_fraction_max 0.994
_diffrn_reflns_theta_full 25.242
_diffrn_reflns_theta_max 26.466
_diffrn_reflns_theta_min 2.383
_diffrn_source microfocus
_exptl_absorpt_coefficient_mu 0.441
_exptl_absorpt_correction_T_max 0.7454
_exptl_absorpt_correction_T_min 0.6894
_exptl_absorpt_correction_type multi-scan'
_exptl_absorpt_process_details sadabs
_exptl_crystal_colour colourless
_exptl_crystal_density_diffrn 1.403
_exptl_crystal_description prism
_exptl_crystal_F_000 2480
_exptl_crystal_recrystallization_method 'Re-crystallisation from solvent: chloroform'
_exptl_crystal_size_max 0.303
_exptl_crystal_size_mid 0.184
_exptl_crystal_size_min 0.124
_refine_diff_density_max 0.678
_refine_diff_density_min -0.634
_refine_diff_density_rms 0.054
_refine_ls_extinction_method none
_refine_ls_goodness_of_fit_ref 1.026
_refine_ls_hydrogen_treatment constr
_refine_ls_matrix_type full
_refine_ls_number_parameters 338
_refine_ls_number_reflns 5787
_refine_ls_number_restraints 0
_refine_ls_restrained_S_all 1.026
_refine_ls_R_factor_all 0.1117
_refine_ls_R_factor_gt 0.0661
_refine_ls_shift/su_max 0.001
_refine_ls_shift/su_mean 0.000
_refine_ls_structure_factor_coef Fsqd
_refine_ls_weighting_details
;
 w=1/[\s^2^(Fo^2^)+(0.0892P)^2^+5.4288P]
 where P=(Fo^2^+2Fc^2^)/3
;
_refine_ls_weighting_scheme calc
_refine_ls_wR_factor_gt 0.1718
_refine_ls_wR_factor_ref 0.1981
_reflns_Friedel_coverage 0.000
_reflns_number_gt 3563
_reflns_number_total 5787
_reflns_threshold_expression 'I > 2\s(I)'
_cod_data_source_file c8ce00567b2.cif
_cod_data_source_block mo_023WB13A_0ma_a
_cod_depositor_comments 'Adding full bibliography for 7230997--7231000.cif.'
_cod_database_code 7231000
_shelx_space_group_comment
;
The symmetry employed for this shelxl refinement is uniquely defined
by the following loop, which should always be used as a source of
symmetry information in preference to the above space-group names.
They are only intended as comments.
;
_shelxl_version_number 2012-9

loop_
_space_group_symop_operation_xyz
'x, y, z'
'-x+1/2, -y, z+1/2'
'-x, y+1/2, -z+1/2'
'x+1/2, -y+1/2, -z'
'-x, -y, -z'
'x-1/2, y, -z-1/2'
'x, -y-1/2, z-1/2'
'-x-1/2, y-1/2, z'

loop_
_atom_site_label
_atom_site_type_symbol
_atom_site_fract_x
_atom_site_fract_y
_atom_site_fract_z
_atom_site_U_iso_or_equiv
_atom_site_adp_type
_atom_site_occupancy
_atom_site_site_symmetry_order
_atom_site_calc_flag
_atom_site_refinement_flags_posn
_atom_site_refinement_flags_adp
S1 S 0.62154(5) 0.44480(11) 0.60020(2) 0.0545(3) Uani 1 1 d . .
O1 O 0.58894(16) 0.3046(3) 0.61380(7) 0.0694(7) Uani 1 1 d . .
N1 N 0.63266(16) 0.5650(3) 0.63099(7) 0.0507(7) Uani 1 1 d . .
N2 N 0.6437(2) 0.7884(4) 0.68264(8) 0.0650(8) Uani 1 1 d . .
O2 O 0.69751(15) 0.4418(3) 0.58274(7) 0.0689(7) Uani 1 1 d . .
N3 N 0.25812(17) 0.5976(3) 0.54712(6) 0.0514(7) Uani 1 1 d . .
H3N H 0.2744 0.6529 0.5305 0.062 Uiso 1 1 calc R U
N4 N 0.30211(16) 0.4415(3) 0.59190(6) 0.0486(7) Uani 1 1 d . .
O4 O 0.12617(15) 0.6513(3) 0.53284(6) 0.0675(7) Uani 1 1 d . .
N5 N 0.09864(18) 0.3571(3) 0.62129(7) 0.0563(7) Uani 1 1 d . .
O3 O 0.37407(15) 0.7185(3) 0.51077(6) 0.0654(7) Uani 1 1 d . .
N6 N 0.08573(17) 0.4484(3) 0.59429(7) 0.0532(7) Uani 1 1 d . .
C1 C 0.5639(2) 0.5874(4) 0.65407(8) 0.0545(9) Uani 1 1 d . .
H1A H 0.5350 0.4898 0.6573 0.065 Uiso 1 1 calc R U
H1B H 0.5259 0.6633 0.6451 0.065 Uiso 1 1 calc R U
C2 C 0.5978(2) 0.6438(5) 0.68669(9) 0.0622(9) Uani 1 1 d . .
H2A H 0.5532 0.6608 0.7022 0.075 Uiso 1 1 calc R U
H2B H 0.6335 0.5645 0.6960 0.075 Uiso 1 1 calc R U
C3 C 0.7098(2) 0.7655(5) 0.65881(10) 0.0670(10) Uani 1 1 d . .
H3A H 0.7481 0.6893 0.6676 0.080 Uiso 1 1 calc R U
H3B H 0.7391 0.8630 0.6558 0.080 Uiso 1 1 calc R U
C4 C 0.6780(2) 0.7103(4) 0.62556(10) 0.0625(10) Uani 1 1 d . .
H4A H 0.6424 0.7886 0.6159 0.075 Uiso 1 1 calc R U
H4B H 0.7232 0.6923 0.6104 0.075 Uiso 1 1 calc R U
C5 C 0.6776(3) 0.8370(6) 0.71491(11) 0.0965(16) Uani 1 1 d . .
H5A H 0.7159 0.7601 0.7226 0.145 Uiso 1 1 calc R U
H5B H 0.6341 0.8473 0.7308 0.145 Uiso 1 1 calc R U
H5C H 0.7049 0.9354 0.7124 0.145 Uiso 1 1 calc R U
C6 C 0.5476(2) 0.5227(4) 0.57276(8) 0.0512(8) Uani 1 1 d . .
C7 C 0.5729(2) 0.6104(5) 0.54578(9) 0.0577(9) Uani 1 1 d . .
H7 H 0.6283 0.6263 0.5418 0.069 Uiso 1 1 calc R U
C8 C 0.5151(2) 0.6740(5) 0.52473(9) 0.0584(9) Uani 1 1 d . .
H8 H 0.5318 0.7317 0.5063 0.070 Uiso 1 1 calc R U
C9 C 0.4321(2) 0.6524(4) 0.53087(8) 0.0511(8) Uani 1 1 d . .
C10 C 0.4055(2) 0.5622(4) 0.55796(8) 0.0474(8) Uani 1 1 d . .
C11 C 0.4651(2) 0.4978(4) 0.57864(8) 0.0495(8) Uani 1 1 d . .
H11 H 0.4492 0.4370 0.5967 0.059 Uiso 1 1 calc R U
C12 C 0.3183(2) 0.5298(4) 0.56665(8) 0.0459(8) Uani 1 1 d . .
C13 C 0.1740(2) 0.5853(4) 0.55175(8) 0.0519(8) Uani 1 1 d . .
C14 C 0.1574(2) 0.4908(4) 0.58012(8) 0.0470(8) Uani 1 1 d . .
C15 C 0.2197(2) 0.4222(4) 0.59840(8) 0.0470(8) Uani 1 1 d . .
C16 C 0.1798(2) 0.3396(4) 0.62426(8) 0.0510(8) Uani 1 1 d . .
C17 C 0.2167(2) 0.2494(5) 0.65211(9) 0.0634(10) Uani 1 1 d . .
H17A H 0.2551 0.1750 0.6427 0.076 Uiso 1 1 calc R U
H17B H 0.2478 0.3208 0.6659 0.076 Uiso 1 1 calc R U
C18 C 0.1589(3) 0.1636(6) 0.67370(11) 0.0886(14) Uani 1 1 d . .
H18A H 0.1379 0.0749 0.6614 0.106 Uiso 1 1 calc R U
H18B H 0.1129 0.2314 0.6787 0.106 Uiso 1 1 calc R U
C19 C 0.1943(4) 0.1057(7) 0.70614(11) 0.1037(17) Uani 1 1 d . .
H19A H 0.2417 0.0429 0.7017 0.156 Uiso 1 1 calc R U
H19B H 0.1541 0.0443 0.7177 0.156 Uiso 1 1 calc R U
H19C H 0.2097 0.1930 0.7197 0.156 Uiso 1 1 calc R U
C20 C 0.0033(2) 0.4936(5) 0.58533(11) 0.0679(10) Uani 1 1 d . .
H20A H 0.0050 0.5620 0.5664 0.102 Uiso 1 1 calc R U
H20B H -0.0218 0.5465 0.6038 0.102 Uiso 1 1 calc R U
H20C H -0.0280 0.4024 0.5799 0.102 Uiso 1 1 calc R U
C21 C 0.3975(2) 0.8199(5) 0.48411(9) 0.0630(10) Uani 1 1 d . .
H21A H 0.4303 0.7639 0.4679 0.076 Uiso 1 1 calc R U
H21B H 0.4295 0.9066 0.4926 0.076 Uiso 1 1 calc R U
C22 C 0.3202(3) 0.8780(6) 0.46838(10) 0.0760(12) Uani 1 1 d . .
H22A H 0.3334 0.9492 0.4507 0.114 Uiso 1 1 calc R U
H22B H 0.2877 0.9305 0.4848 0.114 Uiso 1 1 calc R U
H22C H 0.2900 0.7915 0.4595 0.114 Uiso 1 1 calc R U
Cl1 Cl 0.07083(9) 0.6994(2) 0.66887(5) 0.1269(6) Uani 1 1 d . .
Cl2 Cl 0.04371(14) 0.4907(2) 0.72444(5) 0.1552(8) Uani 1 1 d . .
Cl3 Cl -0.07690(11) 0.71704(19) 0.70683(5) 0.1331(7) Uani 1 1 d . .
C23 C -0.0002(3) 0.5940(5) 0.69198(12) 0.0835(13) Uani 1 1 d . .
H23 H -0.0259 0.5184 0.6769 0.100 Uiso 1 1 calc R U

loop_
_atom_site_aniso_label
_atom_site_aniso_U_11
_atom_site_aniso_U_22
_atom_site_aniso_U_33
_atom_site_aniso_U_23
_atom_site_aniso_U_13
_atom_site_aniso_U_12
S1 0.0455(5) 0.0542(5) 0.0638(5) -0.0031(4) -0.0035(4) 0.0014(4)
O1 0.0669(17) 0.0507(14) 0.0906(19) 0.0046(13) -0.0106(14) -0.0078(12)
N1 0.0440(15) 0.0518(16) 0.0562(16) 0.0011(13) -0.0012(12) -0.0097(13)
N2 0.072(2) 0.0588(19) 0.0646(19) -0.0051(16) -0.0088(16) -0.0057(16)
O2 0.0477(15) 0.0813(18) 0.0777(17) -0.0069(14) 0.0046(12) 0.0133(13)
N3 0.0467(16) 0.0634(18) 0.0441(14) 0.0021(13) -0.0009(12) -0.0043(14)
N4 0.0444(16) 0.0568(17) 0.0445(15) -0.0028(13) 0.0008(12) -0.0022(13)
O4 0.0525(15) 0.0856(19) 0.0643(15) 0.0136(14) -0.0103(12) 0.0020(14)
N5 0.0497(17) 0.0563(17) 0.0630(18) 0.0052(15) 0.0026(14) -0.0018(14)
O3 0.0540(15) 0.094(2) 0.0485(13) 0.0169(13) -0.0018(11) -0.0070(13)
N6 0.0441(16) 0.0566(17) 0.0589(17) 0.0016(14) -0.0006(13) 0.0000(13)
C1 0.0453(19) 0.059(2) 0.059(2) 0.0036(17) 0.0042(15) -0.0046(16)
C2 0.064(2) 0.067(2) 0.056(2) 0.0049(19) 0.0014(18) -0.0008(19)
C3 0.061(2) 0.061(2) 0.079(3) -0.003(2) -0.003(2) -0.0176(19)
C4 0.057(2) 0.060(2) 0.070(2) 0.0031(19) 0.0029(18) -0.0182(18)
C5 0.116(4) 0.096(4) 0.077(3) -0.025(3) -0.019(3) -0.009(3)
C6 0.0470(19) 0.052(2) 0.055(2) -0.0090(16) -0.0008(15) -0.0014(16)
C7 0.0460(19) 0.069(2) 0.058(2) -0.0026(18) 0.0065(16) -0.0056(17)
C8 0.053(2) 0.074(2) 0.0486(19) 0.0019(18) 0.0038(16) -0.0085(18)
C9 0.0481(19) 0.064(2) 0.0411(17) -0.0044(16) -0.0041(15) -0.0046(17)
C10 0.0467(18) 0.0533(19) 0.0423(17) -0.0071(15) 0.0024(14) -0.0046(15)
C11 0.047(2) 0.0538(19) 0.0478(18) -0.0054(15) -0.0004(15) -0.0037(16)
C12 0.0446(18) 0.0528(19) 0.0403(16) -0.0080(15) -0.0022(14) -0.0018(15)
C13 0.050(2) 0.058(2) 0.0472(18) -0.0043(16) -0.0042(16) -0.0003(17)
C14 0.0435(18) 0.0484(18) 0.0492(18) -0.0054(15) 0.0008(14) -0.0040(15)
C15 0.0456(18) 0.0489(19) 0.0464(17) -0.0083(15) -0.0013(14) 0.0003(15)
C16 0.0479(19) 0.0529(19) 0.0522(19) -0.0029(16) 0.0002(15) -0.0011(16)
C17 0.062(2) 0.069(2) 0.059(2) 0.0075(19) -0.0018(18) -0.0024(19)
C18 0.073(3) 0.111(4) 0.082(3) 0.035(3) 0.002(2) -0.003(3)
C19 0.123(4) 0.118(4) 0.070(3) 0.030(3) 0.006(3) 0.008(4)
C20 0.045(2) 0.078(3) 0.081(3) 0.006(2) -0.0004(19) 0.0048(19)
C21 0.064(2) 0.078(3) 0.0471(19) 0.0077(19) 0.0036(17) -0.003(2)
C22 0.076(3) 0.098(3) 0.054(2) 0.007(2) -0.006(2) 0.004(2)
Cl1 0.0855(9) 0.1258(13) 0.1693(15) 0.0105(11) 0.0185(9) 0.0071(8)
Cl2 0.1837(19) 0.1324(14) 0.1495(15) 0.0236(12) -0.0727(14) 0.0248(13)
Cl3 0.1261(13) 0.1037(11) 0.1695(16) 0.0222(10) 0.0487(11) 0.0257(9)
C23 0.086(3) 0.075(3) 0.090(3) -0.009(2) -0.016(3) 0.003(2)

loop_
_atom_type_symbol
_atom_type_description
_atom_type_scat_dispersion_real
_atom_type_scat_dispersion_imag
_atom_type_scat_source
C C 0.0033 0.0016 'International Tables Vol C Tables 4.2.6.8 and 6.1.1.4'
H H 0.0000 0.0000 'International Tables Vol C Tables 4.2.6.8 and 6.1.1.4'
Cl Cl 0.1484 0.1585 'International Tables Vol C Tables 4.2.6.8 and 6.1.1.4'
N N 0.0061 0.0033 'International Tables Vol C Tables 4.2.6.8 and 6.1.1.4'
O O 0.0106 0.0060 'International Tables Vol C Tables 4.2.6.8 and 6.1.1.4'
S S 0.1246 0.1234 'International Tables Vol C Tables 4.2.6.8 and 6.1.1.4'

loop_
_geom_angle_atom_site_label_1
_geom_angle_atom_site_label_2
_geom_angle_atom_site_label_3
_geom_angle
O1 S1 O2 119.93(17)
O1 S1 N1 106.72(16)
O2 S1 N1 106.77(16)
O1 S1 C6 107.59(16)
O2 S1 C6 107.24(17)
N1 S1 C6 108.14(15)
C4 N1 C1 111.7(3)
C4 N1 S1 119.0(2)
C1 N1 S1 118.6(2)
C3 N2 C2 109.9(3)
C3 N2 C5 109.7(3)
C2 N2 C5 109.7(3)
C12 N3 C13 126.4(3)
C12 N3 H3N 116.8
C13 N3 H3N 116.8
C12 N4 C15 114.7(3)
C16 N5 N6 106.9(3)
C9 O3 C21 120.5(3)
C14 N6 N5 110.9(3)
C14 N6 C20 129.1(3)
N5 N6 C20 119.9(3)
N1 C1 C2 108.0(3)
N1 C1 H1A 110.1
C2 C1 H1A 110.1
N1 C1 H1B 110.1
C2 C1 H1B 110.1
H1A C1 H1B 108.4
N2 C2 C1 111.5(3)
N2 C2 H2A 109.3
C1 C2 H2A 109.3
N2 C2 H2B 109.3
C1 C2 H2B 109.3
H2A C2 H2B 108.0
N2 C3 C4 111.6(3)
N2 C3 H3A 109.3
C4 C3 H3A 109.3
N2 C3 H3B 109.3
C4 C3 H3B 109.3
H3A C3 H3B 108.0
N1 C4 C3 108.1(3)
N1 C4 H4A 110.1
C3 C4 H4A 110.1
N1 C4 H4B 110.1
C3 C4 H4B 110.1
H4A C4 H4B 108.4
N2 C5 H5A 109.5
N2 C5 H5B 109.5
H5A C5 H5B 109.5
N2 C5 H5C 109.5
H5A C5 H5C 109.5
H5B C5 H5C 109.5
C7 C6 C11 120.6(3)
C7 C6 S1 119.3(3)
C11 C6 S1 120.1(3)
C8 C7 C6 119.4(3)
C8 C7 H7 120.3
C6 C7 H7 120.3
C7 C8 C9 120.4(3)
C7 C8 H8 119.8
C9 C8 H8 119.8
O3 C9 C8 121.1(3)
O3 C9 C10 118.0(3)
C8 C9 C10 120.9(3)
C11 C10 C9 117.5(3)
C11 C10 C12 117.0(3)
C9 C10 C12 125.4(3)
C6 C11 C10 121.2(3)
C6 C11 H11 119.4
C10 C11 H11 119.4
N4 C12 N3 123.0(3)
N4 C12 C10 119.2(3)
N3 C12 C10 117.8(3)
O4 C13 N3 120.8(3)
O4 C13 C14 129.5(3)
N3 C13 C14 109.7(3)
N6 C14 C15 107.4(3)
N6 C14 C13 130.8(3)
C15 C14 C13 121.7(3)
N4 C15 C14 124.4(3)
N4 C15 C16 130.4(3)
C14 C15 C16 105.2(3)
N5 C16 C15 109.6(3)
N5 C16 C17 121.8(3)
C15 C16 C17 128.6(3)
C18 C17 C16 116.1(3)
C18 C17 H17A 108.3
C16 C17 H17A 108.3
C18 C17 H17B 108.3
C16 C17 H17B 108.3
H17A C17 H17B 107.4
C17 C18 C19 115.1(4)
C17 C18 H18A 108.5
C19 C18 H18A 108.5
C17 C18 H18B 108.5
C19 C18 H18B 108.5
H18A C18 H18B 107.5
C18 C19 H19A 109.5
C18 C19 H19B 109.5
H19A C19 H19B 109.5
C18 C19 H19C 109.5
H19A C19 H19C 109.5
H19B C19 H19C 109.5
N6 C20 H20A 109.5
N6 C20 H20B 109.5
H20A C20 H20B 109.5
N6 C20 H20C 109.5
H20A C20 H20C 109.5
H20B C20 H20C 109.5
O3 C21 C22 106.9(3)
O3 C21 H21A 110.3
C22 C21 H21A 110.3
O3 C21 H21B 110.3
C22 C21 H21B 110.3
H21A C21 H21B 108.6
C21 C22 H22A 109.5
C21 C22 H22B 109.5
H22A C22 H22B 109.5
C21 C22 H22C 109.5
H22A C22 H22C 109.5
H22B C22 H22C 109.5
Cl2 C23 Cl1 113.0(3)
Cl2 C23 Cl3 110.5(3)
Cl1 C23 Cl3 110.3(3)
Cl2 C23 H23 107.6
Cl1 C23 H23 107.6
Cl3 C23 H23 107.6

loop_
_geom_bond_atom_site_label_1
_geom_bond_atom_site_label_2
_geom_bond_distance
S1 O1 1.424(3)
S1 O2 1.426(3)
S1 N1 1.619(3)
S1 C6 1.766(4)
N1 C4 1.466(4)
N1 C1 1.468(4)
N2 C3 1.456(5)
N2 C2 1.458(5)
N2 C5 1.468(5)
N3 C12 1.386(4)
N3 C13 1.391(4)
N3 H3N 0.8600
N4 C12 1.292(4)
N4 C15 1.382(4)
O4 C13 1.227(4)
N5 C16 1.339(4)
N5 N6 1.353(4)
O3 C9 1.368(4)
O3 C21 1.431(4)
N6 C14 1.352(4)
N6 C20 1.447(5)
C1 C2 1.501(5)
C1 H1A 0.9700
C1 H1B 0.9700
C2 H2A 0.9700
C2 H2B 0.9700
C3 C4 1.508(5)
C3 H3A 0.9700
C3 H3B 0.9700
C4 H4A 0.9700
C4 H4B 0.9700
C5 H5A 0.9600
C5 H5B 0.9600
C5 H5C 0.9600
C6 C7 1.381(5)
C6 C11 1.384(5)
C7 C8 1.379(5)
C7 H7 0.9300
C8 C9 1.391(5)
C8 H8 0.9300
C9 C10 1.404(5)
C10 C11 1.394(5)
C10 C12 1.492(5)
C11 H11 0.9300
C13 C14 1.423(5)
C14 C15 1.385(5)
C15 C16 1.415(5)
C16 C17 1.487(5)
C17 C18 1.478(6)
C17 H17A 0.9700
C17 H17B 0.9700
C18 C19 1.508(6)
C18 H18A 0.9700
C18 H18B 0.9700
C19 H19A 0.9600
C19 H19B 0.9600
C19 H19C 0.9600
C20 H20A 0.9600
C20 H20B 0.9600
C20 H20C 0.9600
C21 C22 1.498(5)
C21 H21A 0.9700
C21 H21B 0.9700
C22 H22A 0.9600
C22 H22B 0.9600
C22 H22C 0.9600
Cl1 C23 1.739(5)
Cl2 C23 1.730(5)
Cl3 C23 1.744(5)
C23 H23 0.9800
